data_7218718
loop_
_publ_author_name
'Yan, Chao Guo'
'Zhu, Dan'
'Sun, Jing'

_publ_section_title
;
 One-pot synthesis of 6,11-dihydro-5H-indolizino[8,7-b]indoles via
 sequential formation of \b-enamino ester, Michael addition and
 Pictet-Spengler reactions
;
_journal_name_full 'RSC Adv.'
_journal_paper_doi 10.1039/C4RA10355F
_journal_year 2014
_chemical_formula_moiety 'C32 H28 Cl N3 O4'
_chemical_formula_sum 'C32 H28 Cl N3 O4'
_chemical_formula_weight 554.02
_chemical_name_systematic
; 
 ? 
;
_space_group_IT_number 2
_symmetry_cell_setting triclinic
_symmetry_space_group_name_Hall '-P 1'
_symmetry_space_group_name_H-M 'P -1'
_atom_sites_solution_hydrogens geom
_atom_sites_solution_primary direct
_atom_sites_solution_secondary difmap
_audit_creation_method SHELXL-97
_cell_angle_alpha 88.151(4)
_cell_angle_beta 74.970(4)
_cell_angle_gamma 79.593(4)
_cell_formula_units_Z 2
_cell_length_a 10.2361(14)
_cell_length_b 10.7356(15)
_cell_length_c 14.661(2)
_cell_measurement_reflns_used 6534
_cell_measurement_temperature 296(2)
_cell_measurement_theta_max 25.00
_cell_measurement_theta_min 2.21
_cell_volume 1530.2(4)
_computing_cell_refinement 'Bruker SMART'
_computing_data_collection 'Bruker SMART'
_computing_data_reduction 'Bruker SAINT'
_computing_molecular_graphics 'Bruker SHELXTL'
_computing_publication_material 'Bruker SHELXTL'
_computing_structure_refinement 'SHELXL-97 (Sheldrick, 1997)'
_computing_structure_solution 'SHELXS-97 (Sheldrick, 1990)'
_diffrn_ambient_temperature 296(2)
_diffrn_measured_fraction_theta_full 0.999
_diffrn_measured_fraction_theta_max 0.999
_diffrn_measurement_device_type 'CCD area detector'
_diffrn_measurement_method 'phi and omega scans'
_diffrn_radiation_monochromator graphite
_diffrn_radiation_source 'fine-focus sealed tube'
_diffrn_radiation_type MoK\a
_diffrn_radiation_wavelength 0.71073
_diffrn_reflns_av_R_equivalents 0.0435
_diffrn_reflns_av_sigmaI/netI 0.0382
_diffrn_reflns_limit_h_max 12
_diffrn_reflns_limit_h_min -12
_diffrn_reflns_limit_k_max 12
_diffrn_reflns_limit_k_min -12
_diffrn_reflns_limit_l_max 17
_diffrn_reflns_limit_l_min -17
_diffrn_reflns_number 27184
_diffrn_reflns_theta_full 25.00
_diffrn_reflns_theta_max 25.00
_diffrn_reflns_theta_min 1.93
_exptl_absorpt_coefficient_mu 0.164
_exptl_absorpt_correction_T_max 0.955
_exptl_absorpt_correction_T_min 0.943
_exptl_absorpt_correction_type multi-scan
_exptl_absorpt_process_details sadabs
_exptl_crystal_density_diffrn 1.202
_exptl_crystal_density_method 'not measured'
_exptl_crystal_F_000 580
_exptl_crystal_size_max 0.36
_exptl_crystal_size_mid 0.34
_exptl_crystal_size_min 0.28
_platon_squeeze_details ' '
_refine_diff_density_max 0.377
_refine_diff_density_min -0.271
_refine_diff_density_rms 0.056
_refine_ls_extinction_method none
_refine_ls_goodness_of_fit_ref 1.073
_refine_ls_hydrogen_treatment constr
_refine_ls_matrix_type full
_refine_ls_number_parameters 363
_refine_ls_number_reflns 5393
_refine_ls_number_restraints 186
_refine_ls_restrained_S_all 1.171
_refine_ls_R_factor_all 0.0883
_refine_ls_R_factor_gt 0.0582
_refine_ls_shift/su_max 0.000
_refine_ls_shift/su_mean 0.000
_refine_ls_structure_factor_coef Fsqd
_refine_ls_weighting_details 'calc w=1/[\s^2^(Fo^2^)+(0.1002P)^2^+0.2726P] where P=(Fo^2^+2Fc^2^)/3'
_refine_ls_weighting_scheme calc
_refine_ls_wR_factor_gt 0.1639
_refine_ls_wR_factor_ref 0.1780
_reflns_number_gt 3632
_reflns_number_total 5396
_reflns_threshold_expression >2sigma(I)
_cod_data_source_file c4ra10355f2.cif
_cod_data_source_block 1d
_cod_database_code 7218718

loop_
_symmetry_equiv_pos_as_xyz
'x, y, z'
'-x, -y, -z'

loop_
_atom_site_label
_atom_site_type_symbol
_atom_site_fract_x
_atom_site_fract_y
_atom_site_fract_z
_atom_site_U_iso_or_equiv
_atom_site_adp_type
_atom_site_occupancy
_atom_site_symmetry_multiplicity
_atom_site_calc_flag
_atom_site_refinement_flags
C1 C 1.2807(3) 0.6841(3) -0.1905(2) 0.0532(7) Uani 1 1 d U
C2 C 1.4059(3) 0.7225(3) -0.2258(2) 0.0651(7) Uani 1 1 d U
H2 H 1.4579 0.7029 -0.2874 0.078 Uiso 1 1 calc R
C3 C 1.4500(4) 0.7913(3) -0.1656(3) 0.0697(7) Uani 1 1 d U
H3 H 1.5338 0.8186 -0.1871 0.084 Uiso 1 1 calc R
C4 C 1.3721(3) 0.8215(3) -0.0724(2) 0.0651(7) Uani 1 1 d U
C5 C 1.3574(4) 0.9215(4) 0.0755(3) 0.0866(12) Uani 1 1 d .
H5A H 1.2680 0.9684 0.0759 0.130 Uiso 1 1 calc R
H5B H 1.4059 0.9727 0.1025 0.130 Uiso 1 1 calc R
H5C H 1.3477 0.8462 0.1119 0.130 Uiso 1 1 calc R
C6 C 1.2485(3) 0.7861(3) -0.0385(2) 0.0574(7) Uani 1 1 d U
H6 H 1.1963 0.8078 0.0227 0.069 Uiso 1 1 calc R
C7 C 1.2013(3) 0.7157(3) -0.0980(2) 0.0497(6) Uani 1 1 d U
C8 C 1.0809(3) 0.6612(3) -0.08320(19) 0.0494(6) Uani 1 1 d U
C9 C 1.0919(3) 0.5993(3) -0.1653(2) 0.0544(7) Uani 1 1 d U
H9 H 1.0280 0.5533 -0.1754 0.065 Uiso 1 1 calc R
C10 C 0.9692(3) 0.6656(3) 0.00662(19) 0.0488(6) Uani 1 1 d U
H10A H 1.0112 0.6462 0.0587 0.059 Uiso 1 1 calc R
H10B H 0.9165 0.6000 0.0035 0.059 Uiso 1 1 calc R
C11 C 0.8713(3) 0.7910(3) 0.02760(18) 0.0470(6) Uani 1 1 d U
H11A H 0.9211 0.8566 0.0362 0.056 Uiso 1 1 calc R
H11B H 0.8316 0.8139 -0.0253 0.056 Uiso 1 1 calc R
C12 C 0.6539(3) 0.7254(3) 0.11302(19) 0.0470(6) Uani 1 1 d U
H12 H 0.6294 0.7042 0.0595 0.056 Uiso 1 1 calc R
C13 C 0.5864(3) 0.7042(3) 0.20456(18) 0.0428(5) Uani 1 1 d U
C14 C 0.4660(3) 0.6451(3) 0.23319(19) 0.0453(6) Uani 1 1 d U
C15 C 0.3170(3) 0.5358(4) 0.1803(2) 0.0679(10) Uani 1 1 d U
H15A H 0.2311 0.5947 0.2021 0.081 Uiso 1 1 calc R
H15B H 0.3257 0.4744 0.2293 0.081 Uiso 1 1 calc R
C16 C 0.3194(4) 0.4706(4) 0.0914(3) 0.0746(10) Uani 1 1 d U
H16A H 0.3041 0.5327 0.0448 0.112 Uiso 1 1 calc R
H16B H 0.2484 0.4202 0.1039 0.112 Uiso 1 1 calc R
H16C H 0.4072 0.4171 0.0682 0.112 Uiso 1 1 calc R
C17 C 0.5871(3) 0.6385(3) 0.42236(17) 0.0406(6) Uani 1 1 d U
C18 C 0.6180(3) 0.7592(2) 0.36988(17) 0.0383(5) Uani 1 1 d U
H18 H 0.6937 0.7847 0.3898 0.046 Uiso 1 1 calc R
C19 C 0.4898(3) 0.8531(2) 0.41247(18) 0.0413(5) Uani 1 1 d U
C20 C 0.4474(3) 0.9754(3) 0.38874(19) 0.0470(6) Uani 1 1 d U
H20 H 0.5012 1.0146 0.3391 0.056 Uiso 1 1 calc R
C21 C 0.3211(3) 1.0388(3) 0.4415(2) 0.0543(7) Uani 1 1 d U
C22 C 0.2414(3) 0.9822(3) 0.5161(2) 0.0587(7) Uani 1 1 d U
H22 H 0.1577 1.0274 0.5505 0.070 Uiso 1 1 calc R
C23 C 0.2850(3) 0.8589(3) 0.5402(2) 0.0561(7) Uani 1 1 d U
H23 H 0.2324 0.8202 0.5907 0.067 Uiso 1 1 calc R
C24 C 0.4084(3) 0.7958(3) 0.48698(18) 0.0450(6) Uani 1 1 d U
C25 C 0.6596(3) 0.7497(2) 0.26349(17) 0.0379(5) Uani 1 1 d U
C26 C 0.7680(3) 0.7952(2) 0.20604(17) 0.0377(5) Uani 1 1 d U
C27 C 0.8732(3) 0.8557(3) 0.22942(18) 0.0415(5) Uani 1 1 d U
C28 C 0.9693(3) 0.7881(3) 0.2730(2) 0.0516(6) Uani 1 1 d U
H28 H 0.9679 0.7031 0.2865 0.062 Uiso 1 1 calc R
C29 C 1.0668(3) 0.8458(3) 0.2965(2) 0.0603(7) Uani 1 1 d U
H29 H 1.1298 0.7999 0.3262 0.072 Uiso 1 1 calc R
C30 C 1.0702(3) 0.9718(3) 0.2758(2) 0.0621(7) Uani 1 1 d U
H30 H 1.1360 1.0105 0.2913 0.075 Uiso 1 1 calc R
C31 C 0.9773(3) 1.0400(3) 0.2326(2) 0.0597(7) Uani 1 1 d U
H31 H 0.9800 1.1248 0.2187 0.072 Uiso 1 1 calc R
C32 C 0.8796(3) 0.9826(3) 0.2099(2) 0.0506(6) Uani 1 1 d U
H32 H 0.8166 1.0296 0.1807 0.061 Uiso 1 1 calc R
Cl1 Cl 0.26206(10) 1.19403(8) 0.41323(7) 0.0807(3) Uani 1 1 d .
N1 N 1.2096(3) 0.6144(2) -0.23031(17) 0.0599(7) Uani 1 1 d .
H1 H 1.2352 0.5849 -0.2873 0.072 Uiso 1 1 calc R
N2 N 0.7616(2) 0.7818(2) 0.11320(14) 0.0422(6) Uani 1 1 d .
N3 N 0.4725(2) 0.6705(2) 0.49371(15) 0.0471(6) Uani 1 1 d .
H3A H 0.4427 0.6200 0.5378 0.056 Uiso 1 1 calc R
O1 O 1.4335(3) 0.8869(3) -0.0208(2) 0.0947(9) Uani 1 1 d .
O2 O 0.4021(2) 0.6336(2) 0.31393(14) 0.0682(7) Uani 1 1 d .
O3 O 0.4319(2) 0.6032(2) 0.15918(14) 0.0620(6) Uani 1 1 d .
O4 O 0.6555(2) 0.53075(18) 0.40560(12) 0.0504(5) Uani 1 1 d .

loop_
_atom_site_aniso_label
_atom_site_aniso_U_11
_atom_site_aniso_U_22
_atom_site_aniso_U_33
_atom_site_aniso_U_23
_atom_site_aniso_U_13
_atom_site_aniso_U_12
C1 0.0539(13) 0.0504(13) 0.0451(12) 0.0058(11) 0.0029(11) -0.0063(11)
C2 0.0575(14) 0.0657(15) 0.0579(14) 0.0110(12) 0.0053(12) -0.0059(12)
C3 0.0567(14) 0.0738(15) 0.0706(15) 0.0149(13) -0.0028(12) -0.0134(13)
C4 0.0600(14) 0.0683(15) 0.0622(14) 0.0097(13) -0.0075(12) -0.0128(13)
C5 0.087(3) 0.100(3) 0.073(3) 0.001(2) -0.013(2) -0.029(2)
C6 0.0579(14) 0.0577(14) 0.0509(13) 0.0069(11) -0.0037(12) -0.0117(12)
C7 0.0545(12) 0.0465(12) 0.0409(11) 0.0050(10) -0.0006(10) -0.0081(10)
C8 0.0557(12) 0.0446(11) 0.0391(11) 0.0020(9) 0.0036(10) -0.0091(10)
C9 0.0603(15) 0.0482(14) 0.0451(14) -0.0023(11) 0.0060(13) -0.0135(12)
C10 0.0537(13) 0.0475(12) 0.0363(11) 0.0043(10) 0.0048(10) -0.0105(11)
C11 0.0522(15) 0.0488(14) 0.0316(12) 0.0033(11) 0.0047(11) -0.0104(12)
C12 0.0462(14) 0.0570(15) 0.0360(13) -0.0050(11) -0.0056(11) -0.0102(12)
C13 0.0415(11) 0.0497(11) 0.0347(10) -0.0055(9) -0.0038(9) -0.0095(9)
C14 0.0436(14) 0.0522(14) 0.0385(13) -0.0078(11) -0.0052(12) -0.0103(11)
C15 0.0506(19) 0.083(2) 0.072(2) -0.0206(19) -0.0070(17) -0.0267(18)
C16 0.075(2) 0.083(3) 0.077(2) -0.014(2) -0.028(2) -0.025(2)
C17 0.0447(13) 0.0437(14) 0.0295(12) -0.0032(10) -0.0003(11) -0.0109(11)
C18 0.0417(10) 0.0406(10) 0.0298(10) -0.0032(8) -0.0009(9) -0.0117(9)
C19 0.0457(11) 0.0421(11) 0.0328(10) -0.0075(9) -0.0004(9) -0.0122(9)
C20 0.0519(13) 0.0448(12) 0.0396(12) -0.0055(10) -0.0020(10) -0.0099(11)
C21 0.0564(13) 0.0484(13) 0.0500(13) -0.0095(11) -0.0023(11) -0.0034(11)
C22 0.0556(14) 0.0534(13) 0.0536(13) -0.0133(12) 0.0069(12) -0.0033(12)
C23 0.0554(13) 0.0524(13) 0.0471(13) -0.0089(11) 0.0111(11) -0.0086(11)
C24 0.0491(12) 0.0441(12) 0.0352(11) -0.0085(10) 0.0041(10) -0.0117(10)
C25 0.0388(10) 0.0405(10) 0.0305(10) -0.0025(9) -0.0009(9) -0.0080(9)
C26 0.0396(11) 0.0377(11) 0.0312(11) -0.0007(9) -0.0013(9) -0.0059(9)
C27 0.0413(11) 0.0414(11) 0.0372(10) -0.0008(9) -0.0011(9) -0.0086(9)
C28 0.0468(13) 0.0519(13) 0.0520(13) -0.0007(11) -0.0070(11) -0.0063(11)
C29 0.0503(13) 0.0675(14) 0.0610(14) -0.0045(12) -0.0119(12) -0.0076(12)
C30 0.0549(14) 0.0689(14) 0.0624(14) -0.0099(12) -0.0062(12) -0.0216(12)
C31 0.0607(14) 0.0569(14) 0.0586(14) -0.0006(12) -0.0025(12) -0.0219(12)
C32 0.0525(13) 0.0480(12) 0.0474(12) 0.0027(11) -0.0039(11) -0.0129(11)
Cl1 0.0867(7) 0.0525(5) 0.0889(7) -0.0013(5) -0.0131(5) 0.0103(4)
N1 0.0691(18) 0.0571(16) 0.0385(13) -0.0066(11) 0.0105(13) -0.0069(13)
N2 0.0438(13) 0.0488(13) 0.0283(12) 0.0001(9) 0.0022(10) -0.0101(11)
N3 0.0562(15) 0.0429(14) 0.0316(12) -0.0006(10) 0.0095(11) -0.0118(11)
O1 0.0831(19) 0.127(2) 0.0864(19) -0.0011(17) -0.0195(16) -0.0547(17)
O2 0.0613(14) 0.1020(18) 0.0420(12) -0.0102(11) 0.0042(11) -0.0399(13)
O3 0.0570(13) 0.0871(16) 0.0473(12) -0.0100(11) -0.0078(10) -0.0336(12)
O4 0.0576(13) 0.0422(11) 0.0399(11) 0.0003(8) 0.0050(9) -0.0049(10)

loop_
_atom_type_symbol
_atom_type_description
_atom_type_scat_dispersion_real
_atom_type_scat_dispersion_imag
_atom_type_scat_source
C C 0.0033 0.0016 'International Tables Vol C Tables 4.2.6.8 and 6.1.1.4'
H H 0.0000 0.0000 'International Tables Vol C Tables 4.2.6.8 and 6.1.1.4'
N N 0.0061 0.0033 'International Tables Vol C Tables 4.2.6.8 and 6.1.1.4'
O O 0.0106 0.0060 'International Tables Vol C Tables 4.2.6.8 and 6.1.1.4'
Cl Cl 0.1484 0.1585 'International Tables Vol C Tables 4.2.6.8 and 6.1.1.4'

loop_
_geom_angle_atom_site_label_1
_geom_angle_atom_site_label_2
_geom_angle_atom_site_label_3
_geom_angle
N1 C1 C2 131.6(3)
N1 C1 C7 106.9(3)
C2 C1 C7 121.4(3)
C3 C2 C1 116.9(3)
C3 C2 H2 121.5
C1 C2 H2 121.5
C2 C3 C4 121.9(3)
C2 C3 H3 119.1
C4 C3 H3 119.0
C6 C4 O1 124.5(3)
C6 C4 C3 121.2(3)
O1 C4 C3 114.4(3)
O1 C5 H5A 109.5
O1 C5 H5B 109.5
H5A C5 H5B 109.5
O1 C5 H5C 109.5
H5A C5 H5C 109.5
H5B C5 H5C 109.5
C4 C6 C7 118.2(3)
C4 C6 H6 120.9
C7 C6 H6 120.9
C6 C7 C1 120.4(3)
C6 C7 C8 132.0(3)
C1 C7 C8 107.6(3)
C9 C8 C7 106.0(2)
C9 C8 C10 127.4(3)
C7 C8 C10 126.5(3)
N1 C9 C8 110.3(3)
N1 C9 H9 124.8
C8 C9 H9 124.8
C8 C10 C11 114.8(2)
C8 C10 H10A 108.6
C11 C10 H10A 108.6
C8 C10 H10B 108.6
C11 C10 H10B 108.6
H10A C10 H10B 107.5
N2 C11 C10 110.0(2)
N2 C11 H11A 109.7
C10 C11 H11A 109.7
N2 C11 H11B 109.7
C10 C11 H11B 109.7
H11A C11 H11B 108.2
N2 C12 C13 109.1(2)
N2 C12 H12 125.4
C13 C12 H12 125.4
C12 C13 C25 106.5(2)
C12 C13 C14 125.5(3)
C25 C13 C14 127.9(2)
O2 C14 O3 122.8(3)
O2 C14 C13 125.2(3)
O3 C14 C13 112.0(2)
O3 C15 C16 107.3(3)
O3 C15 H15A 110.3
C16 C15 H15A 110.3
O3 C15 H15B 110.3
C16 C15 H15B 110.3
H15A C15 H15B 108.5
C15 C16 H16A 109.5
C15 C16 H16B 109.5
H16A C16 H16B 109.5
C15 C16 H16C 109.5
H16A C16 H16C 109.5
H16B C16 H16C 109.5
O4 C17 N3 125.3(2)
O4 C17 C18 126.9(2)
N3 C17 C18 107.8(2)
C19 C18 C25 115.8(2)
C19 C18 C17 102.0(2)
C25 C18 C17 116.3(2)
C19 C18 H18 107.4
C25 C18 H18 107.4
C17 C18 H18 107.4
C20 C19 C24 120.6(2)
C20 C19 C18 130.9(2)
C24 C19 C18 108.5(2)
C19 C20 C21 117.5(3)
C19 C20 H20 121.2
C21 C20 H20 121.2
C22 C21 C20 121.8(3)
C22 C21 Cl1 119.1(2)
C20 C21 Cl1 119.2(2)
C21 C22 C23 120.5(3)
C21 C22 H22 119.7
C23 C22 H22 119.7
C24 C23 C22 117.6(3)
C24 C23 H23 121.2
C22 C23 H23 121.2
C23 C24 C19 121.9(3)
C23 C24 N3 129.0(3)
C19 C24 N3 109.0(2)
C26 C25 C13 107.7(2)
C26 C25 C18 125.3(2)
C13 C25 C18 126.7(2)
C25 C26 N2 107.6(2)
C25 C26 C27 130.4(2)
N2 C26 C27 121.9(2)
C32 C27 C28 117.6(3)
C32 C27 C26 121.4(3)
C28 C27 C26 121.0(2)
C29 C28 C27 120.9(3)
C29 C28 H28 119.5
C27 C28 H28 119.5
C30 C29 C28 119.8(3)
C30 C29 H29 120.1
C28 C29 H29 120.1
C31 C30 C29 120.4(3)
C31 C30 H30 119.8
C29 C30 H30 119.8
C30 C31 C32 119.7(3)
C30 C31 H31 120.1
C32 C31 H31 120.1
C31 C32 C27 121.5(3)
C31 C32 H32 119.2
C27 C32 H32 119.2
C9 N1 C1 109.0(2)
C9 N1 H1 125.5
C1 N1 H1 125.5
C12 N2 C26 109.1(2)
C12 N2 C11 122.2(2)
C26 N2 C11 126.6(2)
C17 N3 C24 111.7(2)
C17 N3 H3A 124.1
C24 N3 H3A 124.1
C4 O1 C5 116.8(3)
C14 O3 C15 116.5(2)

loop_
_geom_bond_atom_site_label_1
_geom_bond_atom_site_label_2
_geom_bond_distance
C1 N1 1.370(4)
C1 C2 1.383(4)
C1 C7 1.405(4)
C2 C3 1.378(5)
C2 H2 0.9300
C3 C4 1.406(5)
C3 H3 0.9300
C4 C6 1.352(4)
C4 O1 1.379(4)
C5 O1 1.447(4)
C5 H5A 0.9600
C5 H5B 0.9600
C5 H5C 0.9600
C6 C7 1.399(4)
C6 H6 0.9300
C7 C8 1.422(4)
C8 C9 1.362(4)
C8 C10 1.499(4)
C9 N1 1.361(4)
C9 H9 0.9300
C10 C11 1.513(4)
C10 H10A 0.9700
C10 H10B 0.9700
C11 N2 1.465(3)
C11 H11A 0.9700
C11 H11B 0.9700
C12 N2 1.351(4)
C12 C13 1.374(4)
C12 H12 0.9300
C13 C25 1.429(4)
C13 C14 1.447(4)
C14 O2 1.209(3)
C14 O3 1.337(3)
C15 O3 1.451(4)
C15 C16 1.492(5)
C15 H15A 0.9700
C15 H15B 0.9700
C16 H16A 0.9600
C16 H16B 0.9600
C16 H16C 0.9600
C17 O4 1.235(3)
C17 N3 1.353(3)
C17 C18 1.526(4)
C18 C19 1.505(4)
C18 C25 1.508(3)
C18 H18 0.9800
C19 C20 1.370(4)
C19 C24 1.391(4)
C20 C21 1.389(4)
C20 H20 0.9300
C21 C22 1.380(4)
C21 Cl1 1.743(3)
C22 C23 1.384(4)
C22 H22 0.9300
C23 C24 1.370(4)
C23 H23 0.9300
C24 N3 1.398(4)
C25 C26 1.365(3)
C26 N2 1.393(3)
C26 C27 1.468(4)
C27 C32 1.392(4)
C27 C28 1.394(4)
C28 C29 1.383(4)
C28 H28 0.9300
C29 C30 1.382(5)
C29 H29 0.9300
C30 C31 1.368(5)
C30 H30 0.9300
C31 C32 1.379(4)
C31 H31 0.9300
C32 H32 0.9300
N1 H1 0.8600
N3 H3A 0.8600

loop_
_geom_hbond_atom_site_label_D
_geom_hbond_atom_site_label_H
_geom_hbond_atom_site_label_A
_geom_hbond_distance_DH
_geom_hbond_distance_HA
_geom_hbond_distance_DA
_geom_hbond_angle_DHA
_geom_hbond_site_symmetry_A
N1 H1 O4 0.86 2.11 2.929(3) 160.1 2_765
N3 H3A O4 0.86 2.09 2.894(3) 154.5 2_666

loop_
_platon_squeeze_void_nr
_platon_squeeze_void_average_x
_platon_squeeze_void_average_y
_platon_squeeze_void_average_z
_platon_squeeze_void_volume
_platon_squeeze_void_count_electrons
_platon_squeeze_void_content
1 0.000 0.500 0.500 193 46 ' '
